data_4036606
loop_
_publ_author_name
'Madhusudhan Reddy, G.'
'Ko, Chi-Ting'
'Hsieh, Kai-Hong'
'Lee, Chia-Jui'
'Das, Utpal'
'Lin, Wenwei'

_publ_section_title
;
 Expanding the Scope of Primary Amine Catalysis: Stereoselective Synthesis
 of Indanedione-Fused 2,6-Disubstituted trans-Spirocyclohexanones.
;
_journal_issue 6
_journal_name_full 'The Journal of organic chemistry'
_journal_page_first 2420
_journal_page_last 2431
_journal_paper_doi 10.1021/acs.joc.5b02921
_journal_volume 81
_journal_year 2016
_chemical_absolute_configuration unk
_chemical_formula_moiety 'C29 H25 Br O4'
_chemical_formula_sum 'C29 H25 Br O4'
_chemical_formula_weight 517.40
_space_group_IT_number 1
_space_group_name_Hall 'P 1'
_space_group_name_H-M_alt 'P 1'
_symmetry_cell_setting triclinic
_symmetry_space_group_name_H-M 'P 1'
_atom_sites_solution_hydrogens geom
_atom_sites_solution_primary direct
_atom_sites_solution_secondary difmap
_audit_creation_method SHELXL-97
_cell_angle_alpha 98.62
_cell_angle_beta 107.12
_cell_angle_gamma 93.00
_cell_formula_units_Z 2
_cell_length_a 8.444
_cell_length_b 11.055
_cell_length_c 13.733
_cell_measurement_reflns_used 0
_cell_measurement_temperature 200(2)
_cell_measurement_theta_max 0
_cell_measurement_theta_min 0
_cell_volume 1204.984
_computing_molecular_graphics 'Ortep-3 for Windows (Farrugia, 1997)'
_computing_publication_material 'WinGX publication routines (Farrugia, 1999)'
_computing_structure_refinement 'SHELXL-97 (Sheldrick, 1997)'
_computing_structure_solution 'SHELXS-86 (Sheldrick, 1986)'
_diffrn_ambient_temperature 200(2)
_diffrn_measured_fraction_theta_full 0.988
_diffrn_measured_fraction_theta_max 0.988
_diffrn_measurement_device_type 'Bruker APEX2'
_diffrn_radiation_monochromator graphite
_diffrn_radiation_source 'fine-focus sealed tube'
_diffrn_radiation_type MoK\a
_diffrn_radiation_wavelength 0.71073
_diffrn_reflns_av_R_equivalents 0.0374
_diffrn_reflns_av_sigmaI/netI 0.0830
_diffrn_reflns_limit_h_max 10
_diffrn_reflns_limit_h_min -10
_diffrn_reflns_limit_k_max 12
_diffrn_reflns_limit_k_min -13
_diffrn_reflns_limit_l_max 16
_diffrn_reflns_limit_l_min -16
_diffrn_reflns_number 10163
_diffrn_reflns_theta_full 25.17
_diffrn_reflns_theta_max 25.17
_diffrn_reflns_theta_min 1.58
_exptl_absorpt_coefficient_mu 1.739
_exptl_absorpt_correction_T_max 0.4372
_exptl_absorpt_correction_T_min 0.3403
_exptl_absorpt_correction_type multi-scan
_exptl_crystal_colour colorless
_exptl_crystal_density_diffrn 1.426
_exptl_crystal_density_method 'not measured'
_exptl_crystal_description prism
_exptl_crystal_F_000 532
_exptl_crystal_size_max 0.79
_exptl_crystal_size_mid 0.75
_exptl_crystal_size_min 0.57
_refine_diff_density_max 0.446
_refine_diff_density_min -0.638
_refine_diff_density_rms 0.090
_refine_ls_abs_structure_details 'Flack H D (1983), Acta Cryst. A39, 876-881'
_refine_ls_abs_structure_Flack 0.058(9)
_refine_ls_extinction_method none
_refine_ls_goodness_of_fit_ref 1.076
_refine_ls_hydrogen_treatment constr
_refine_ls_matrix_type full
_refine_ls_number_parameters 613
_refine_ls_number_reflns 6442
_refine_ls_number_restraints 54
_refine_ls_restrained_S_all 1.072
_refine_ls_R_factor_all 0.0487
_refine_ls_R_factor_gt 0.0392
_refine_ls_shift/su_max 0.001
_refine_ls_shift/su_mean 0.000
_refine_ls_structure_factor_coef Fsqd
_refine_ls_weighting_details 'calc w=1/[\s^2^(Fo^2^)+(0.0481P)^2^+0.1991P] where P=(Fo^2^+2Fc^2^)/3'
_refine_ls_weighting_scheme calc
_refine_ls_wR_factor_gt 0.0904
_refine_ls_wR_factor_ref 0.1143
_reflns_number_gt 5457
_reflns_number_total 6442
_reflns_threshold_expression >2sigma(I)
_cod_data_source_file jo5b02921_si_005.cif
_cod_data_source_block ch17522
_cod_original_cell_volume 1204.9
_cod_database_code 4036606

loop_
_symmetry_equiv_pos_as_xyz
'x, y, z'

loop_
_atom_site_label
_atom_site_type_symbol
_atom_site_fract_x
_atom_site_fract_y
_atom_site_fract_z
_atom_site_U_iso_or_equiv
_atom_site_adp_type
_atom_site_occupancy
_atom_site_symmetry_multiplicity
_atom_site_calc_flag
_atom_site_refinement_flags
C1 C 0.8767(7) 1.3113(5) 1.0879(5) 0.0311(15) Uani 1 1 d .
C2 C 0.9620(7) 1.4118(5) 1.0707(5) 0.0332(15) Uani 1 1 d .
H2 H 1.0132 1.4023 1.0173 0.040 Uiso 1 1 calc R
C3 C 0.9737(6) 1.5269(5) 1.1309(5) 0.0278(14) Uani 1 1 d .
H3 H 1.0358 1.5949 1.1198 0.033 Uiso 1 1 calc R
C4 C 0.8946(6) 1.5435(5) 1.2077(4) 0.0252(14) Uani 1 1 d .
C5 C 0.8122(7) 1.4389(5) 1.2246(5) 0.0315(15) Uani 1 1 d .
H5 H 0.7627 1.4461 1.2788 0.038 Uiso 1 1 calc R
C6 C 0.8018(7) 1.3242(5) 1.1631(5) 0.0349(16) Uani 1 1 d .
H6 H 0.7419 1.2550 1.1740 0.042 Uiso 1 1 calc R
C7 C 0.8858(6) 1.6702(5) 1.2666(4) 0.0242(13) Uani 1 1 d .
H7 H 0.8668 1.6584 1.3332 0.029 Uiso 1 1 calc R
C8 C 0.7312(6) 1.7311(5) 1.2027(4) 0.0188(12) Uani 1 1 d .
C9 C 0.5730(6) 1.6478(5) 1.1913(5) 0.0244(14) Uani 1 1 d .
C10 C 0.5020(6) 1.5891(5) 1.0814(5) 0.0279(14) Uani 1 1 d .
C11 C 0.3716(7) 1.4972(6) 1.0368(6) 0.0470(19) Uani 1 1 d .
H11 H 0.3092 1.4651 1.0763 0.056 Uiso 1 1 calc R
C12 C 0.3367(9) 1.4544(8) 0.9317(7) 0.062(2) Uani 1 1 d .
H12 H 0.2492 1.3906 0.8984 0.074 Uiso 1 1 calc R
C13 C 0.4257(9) 1.5020(8) 0.8748(6) 0.064(2) Uani 1 1 d .
H13 H 0.3974 1.4701 0.8029 0.076 Uiso 1 1 calc R
C14 C 0.5543(7) 1.5940(6) 0.9176(5) 0.0400(17) Uani 1 1 d .
H14 H 0.6143 1.6269 0.8772 0.048 Uiso 1 1 calc R
C15 C 0.5917(6) 1.6364(5) 1.0230(4) 0.0265(14) Uani 1 1 d .
C16 C 0.7328(7) 1.7285(5) 1.0906(4) 0.0245(14) Uani 1 1 d .
C17 C 0.7221(6) 1.8621(5) 1.2602(4) 0.0207(12) Uani 1 1 d .
H17 H 0.6973 1.8511 1.3254 0.025 Uiso 1 1 calc R
C18 C 0.5751(6) 1.9196(5) 1.1957(4) 0.0225(12) Uani 1 1 d DU
C19 C 0.4210(7) 1.9092(5) 1.2119(5) 0.0281(14) Uani 1 1 d DU
H19 H 0.4079 1.8691 1.2659 0.034 Uiso 1 1 calc R
C20 C 0.2840(7) 1.9572(6) 1.1497(5) 0.0359(16) Uani 1 1 d DU
H20 H 0.1785 1.9475 1.1608 0.043 Uiso 1 1 calc R
C21 C 0.3012(8) 2.0170(6) 1.0741(5) 0.0352(16) Uani 1 1 d DU
H21 H 0.2083 2.0502 1.0327 0.042 Uiso 1 1 calc R
C22 C 0.4545(7) 2.0300(6) 1.0566(5) 0.0356(15) Uani 1 1 d DU
H22 H 0.4662 2.0724 1.0034 0.043 Uiso 1 1 calc R
C23 C 0.5897(7) 1.9818(5) 1.1160(4) 0.0259(13) Uani 1 1 d DU
H23 H 0.6938 1.9907 1.1031 0.031 Uiso 1 1 calc R
C24 C 0.8877(6) 1.9459(5) 1.2926(4) 0.0229(13) Uani 1 1 d .
H24 H 0.9110 1.9631 1.2284 0.028 Uiso 1 1 calc R
C25 C 0.8751(7) 2.0684(5) 1.3566(5) 0.0323(15) Uani 1 1 d .
H25A H 0.7838 2.1091 1.3165 0.048 Uiso 1 1 calc R
H25B H 0.9800 2.1211 1.3741 0.048 Uiso 1 1 calc R
H25C H 0.8534 2.0536 1.4203 0.048 Uiso 1 1 calc R
C26 C 1.0327(6) 1.8819(5) 1.3532(4) 0.0265(14) Uani 1 1 d .
C27 C 1.2828(8) 1.9485(8) 1.4770(6) 0.056(2) Uani 1 1 d .
H27A H 1.3300 2.0315 1.5165 0.067 Uiso 1 1 calc R
H27B H 1.3759 1.8986 1.4743 0.067 Uiso 1 1 calc R
C28 C 1.1729(7) 1.8893(7) 1.5275(5) 0.0439(17) Uani 1 1 d .
H28A H 1.2128 1.8109 1.5467 0.053 Uiso 1 1 calc R
H28B H 1.1688 1.9443 1.5904 0.053 Uiso 1 1 calc R
C29 C 1.0451(6) 1.7569(5) 1.2927(5) 0.0258(13) Uani 1 1 d .
H29A H 1.1399 1.7189 1.3341 0.031 Uiso 1 1 calc R
H29B H 1.0675 1.7689 1.2278 0.031 Uiso 1 1 calc R
C30 C 1.2065(7) 1.1981(5) 1.7159(5) 0.0307(15) Uani 1 1 d .
C31 C 1.2221(7) 1.2561(5) 1.6370(5) 0.0333(16) Uani 1 1 d .
H31 H 1.3252 1.2614 1.6224 0.040 Uiso 1 1 calc R
C32 C 1.0865(6) 1.3073(5) 1.5785(4) 0.0257(13) Uani 1 1 d .
H32 H 1.0965 1.3449 1.5225 0.031 Uiso 1 1 calc R
C33 C 0.9360(6) 1.3038(5) 1.6015(4) 0.0199(13) Uani 1 1 d .
C34 C 0.9242(7) 1.2432(5) 1.6815(5) 0.0261(15) Uani 1 1 d .
H34 H 0.8223 1.2385 1.6975 0.031 Uiso 1 1 calc R
C35 C 1.0590(7) 1.1893(5) 1.7387(5) 0.0310(14) Uani 1 1 d .
H35 H 1.0488 1.1474 1.7924 0.037 Uiso 1 1 calc R
C36 C 0.7919(6) 1.3648(5) 1.5379(4) 0.0185(13) Uani 1 1 d .
H36 H 0.8132 1.3703 1.4707 0.022 Uiso 1 1 calc R
C37 C 0.7903(6) 1.4990(5) 1.5917(4) 0.0196(12) Uani 1 1 d .
C38 C 0.7907(6) 1.5078(5) 1.7044(4) 0.0221(13) Uani 1 1 d .
C39 C 0.9360(6) 1.5941(5) 1.7708(4) 0.0245(14) Uani 1 1 d .
C40 C 0.9805(8) 1.6399(6) 1.8754(5) 0.0382(17) Uani 1 1 d .
H40 H 0.9183 1.6133 1.9172 0.046 Uiso 1 1 calc R
C41 C 1.1181(9) 1.7256(7) 1.9175(5) 0.0482(19) Uani 1 1 d .
H41 H 1.1500 1.7577 1.9894 0.058 Uiso 1 1 calc R
C42 C 1.2099(9) 1.7660(7) 1.8599(6) 0.0504(19) Uani 1 1 d .
H42 H 1.3034 1.8254 1.8918 0.060 Uiso 1 1 calc R
C43 C 1.1670(7) 1.7204(6) 1.7544(5) 0.0371(16) Uani 1 1 d .
H43 H 1.2305 1.7471 1.7134 0.045 Uiso 1 1 calc R
C44 C 1.0282(6) 1.6347(5) 1.7110(5) 0.0270(14) Uani 1 1 d .
C45 C 0.9515(6) 1.5764(4) 1.6010(4) 0.0196(12) Uani 1 1 d .
C46 C 0.6401(6) 1.5604(5) 1.5265(4) 0.0186(12) Uani 1 1 d .
H46 H 0.6608 1.5664 1.4592 0.022 Uiso 1 1 calc R
C47 C 0.6422(6) 1.6918(5) 1.5804(4) 0.0210(13) Uani 1 1 d .
C48 C 0.5746(7) 1.7211(5) 1.6612(5) 0.0278(14) Uani 1 1 d .
H48 H 0.5145 1.6579 1.6798 0.033 Uiso 1 1 calc R
C49 C 0.5925(7) 1.8389(6) 1.7144(5) 0.0369(16) Uani 1 1 d .
H49 H 0.5452 1.8562 1.7691 0.044 Uiso 1 1 calc R
C50 C 0.6781(7) 1.9311(6) 1.6892(5) 0.0403(17) Uani 1 1 d .
H50 H 0.6923 2.0123 1.7269 0.048 Uiso 1 1 calc R
C51 C 0.7441(7) 1.9054(5) 1.6083(5) 0.0366(16) Uani 1 1 d .
H51 H 0.8024 1.9697 1.5898 0.044 Uiso 1 1 calc R
C52 C 0.7259(6) 1.7864(5) 1.5539(5) 0.0269(14) Uani 1 1 d .
H52 H 0.7711 1.7699 1.4982 0.032 Uiso 1 1 calc R
C53 C 0.4725(6) 1.4816(5) 1.5001(4) 0.0196(12) Uani 1 1 d .
H53 H 0.4486 1.4737 1.5662 0.023 Uiso 1 1 calc R
C54 C 0.3301(6) 1.5424(5) 1.4331(5) 0.0292(14) Uani 1 1 d .
H54A H 0.3237 1.6241 1.4701 0.044 Uiso 1 1 calc R
H54B H 0.2245 1.4915 1.4187 0.044 Uiso 1 1 calc R
H54C H 0.3513 1.5503 1.3678 0.044 Uiso 1 1 calc R
C55 C 0.4074(9) 1.2662(8) 1.2707(6) 0.059(2) Uani 1 1 d .
H55A H 0.4671 1.1929 1.2608 0.070 Uiso 1 1 calc R
H55B H 0.3671 1.2958 1.2040 0.070 Uiso 1 1 calc R
C56 C 0.2670(8) 1.2370(7) 1.3103(5) 0.0469(18) Uani 1 1 d .
H56A H 0.1704 1.2810 1.2796 0.056 Uiso 1 1 calc R
H56B H 0.2319 1.1476 1.2939 0.056 Uiso 1 1 calc R
C57 C 0.4843(6) 1.3525(5) 1.4448(4) 0.0196(12) Uani 1 1 d .
C58 C 0.6225(6) 1.2898(5) 1.5117(4) 0.0216(12) Uani 1 1 d .
H58A H 0.6265 1.2067 1.4743 0.026 Uiso 1 1 calc R
H58B H 0.5978 1.2804 1.5765 0.026 Uiso 1 1 calc R
O1 O 0.5184(5) 1.6330(4) 1.2616(3) 0.0357(10) Uani 1 1 d .
O2 O 0.8307(5) 1.7851(4) 1.0618(3) 0.0302(9) Uani 1 1 d .
O3 O 1.1821(4) 1.9569(3) 1.3738(3) 0.0298(9) Uani 1 1 d .
O4 O 1.0120(4) 1.8679(4) 1.4505(3) 0.0319(10) Uani 1 1 d .
O5 O 0.6895(5) 1.4540(4) 1.7341(3) 0.0301(9) Uani 1 1 d .
O6 O 1.0050(4) 1.5875(3) 1.5298(3) 0.0279(9) Uani 1 1 d .
O7 O 0.5133(4) 1.3606(3) 1.3487(3) 0.0246(9) Uani 1 1 d .
O8 O 0.3307(4) 1.2779(4) 1.4208(3) 0.0275(9) Uani 1 1 d .
Br1 Br 0.86220(7) 1.15824(5) 1.00228(5) 0.0500(2) Uani 1 1 d .
Br2 Br 1.39420(7) 1.13108(6) 1.79361(5) 0.0590(3) Uani 1 1 d .

loop_
_atom_site_aniso_label
_atom_site_aniso_U_11
_atom_site_aniso_U_22
_atom_site_aniso_U_33
_atom_site_aniso_U_23
_atom_site_aniso_U_13
_atom_site_aniso_U_12
C1 0.025(3) 0.016(3) 0.047(4) 0.000(3) 0.007(3) -0.007(2)
C2 0.035(3) 0.032(3) 0.037(4) -0.001(3) 0.021(3) 0.005(3)
C3 0.027(3) 0.022(3) 0.036(4) 0.005(3) 0.013(3) -0.004(2)
C4 0.022(3) 0.021(3) 0.029(4) 0.005(3) 0.003(3) 0.001(2)
C5 0.035(3) 0.025(3) 0.038(4) 0.008(3) 0.014(3) 0.003(3)
C6 0.039(3) 0.019(3) 0.054(5) 0.015(3) 0.020(3) 0.003(3)
C7 0.030(3) 0.023(3) 0.018(3) 0.004(3) 0.004(3) 0.006(2)
C8 0.016(2) 0.018(3) 0.019(3) 0.001(3) 0.003(2) -0.001(2)
C9 0.025(3) 0.019(3) 0.030(4) 0.003(3) 0.011(3) 0.003(2)
C10 0.017(3) 0.027(3) 0.032(4) -0.006(3) 0.002(3) 0.002(3)
C11 0.028(3) 0.046(4) 0.057(5) -0.011(4) 0.008(3) -0.007(3)
C12 0.039(4) 0.064(5) 0.055(6) -0.031(4) -0.004(4) -0.010(4)
C13 0.044(4) 0.094(7) 0.036(5) -0.027(5) 0.006(4) 0.006(5)
C14 0.030(3) 0.055(4) 0.026(4) -0.007(3) 0.003(3) 0.002(3)
C15 0.022(3) 0.030(3) 0.023(4) -0.002(3) 0.002(3) 0.005(3)
C16 0.027(3) 0.020(3) 0.022(4) -0.004(3) 0.003(3) 0.006(3)
C17 0.026(3) 0.020(3) 0.017(3) 0.000(3) 0.011(2) 0.001(2)
C18 0.026(3) 0.017(3) 0.020(3) -0.006(2) 0.006(2) -0.003(2)
C19 0.033(3) 0.022(3) 0.029(4) -0.001(3) 0.014(3) -0.002(3)
C20 0.023(3) 0.029(3) 0.047(5) -0.009(3) 0.006(3) 0.002(3)
C21 0.037(3) 0.030(4) 0.034(4) 0.006(3) 0.002(3) 0.010(3)
C22 0.048(3) 0.035(3) 0.023(4) 0.007(3) 0.007(3) 0.012(3)
C23 0.032(3) 0.026(3) 0.021(3) 0.004(3) 0.011(3) 0.004(3)
C24 0.027(3) 0.018(3) 0.020(3) 0.001(3) 0.004(2) -0.002(2)
C25 0.033(3) 0.025(3) 0.032(4) -0.003(3) 0.003(3) 0.001(3)
C26 0.024(3) 0.029(3) 0.022(4) 0.004(3) 0.003(3) -0.001(3)
C27 0.040(4) 0.075(6) 0.035(5) 0.005(4) -0.011(3) -0.009(4)
C28 0.043(4) 0.053(4) 0.023(4) 0.001(3) -0.004(3) -0.006(3)
C29 0.020(3) 0.027(3) 0.028(4) 0.005(3) 0.004(2) 0.006(2)
C30 0.037(3) 0.029(3) 0.021(4) 0.000(3) 0.001(3) 0.010(3)
C31 0.027(3) 0.037(4) 0.033(4) 0.000(3) 0.007(3) 0.013(3)
C32 0.026(3) 0.024(3) 0.027(4) 0.002(3) 0.008(3) 0.006(2)
C33 0.022(3) 0.014(3) 0.020(3) -0.003(3) 0.003(2) 0.000(2)
C34 0.028(3) 0.021(3) 0.029(4) 0.002(3) 0.010(3) 0.000(3)
C35 0.043(3) 0.026(3) 0.025(4) 0.007(3) 0.009(3) 0.005(3)
C36 0.025(3) 0.013(3) 0.018(3) 0.002(2) 0.007(3) 0.005(2)
C37 0.023(3) 0.016(3) 0.020(3) 0.002(2) 0.008(2) 0.000(2)
C38 0.029(3) 0.017(3) 0.022(3) 0.003(3) 0.009(3) 0.008(3)
C39 0.024(3) 0.021(3) 0.026(4) -0.002(3) 0.006(3) 0.002(2)
C40 0.048(4) 0.044(4) 0.018(4) -0.003(3) 0.005(3) 0.013(3)
C41 0.051(4) 0.051(5) 0.021(4) -0.015(4) -0.009(4) -0.005(4)
C42 0.041(4) 0.050(5) 0.041(5) -0.010(4) -0.004(4) -0.017(3)
C43 0.028(3) 0.031(4) 0.044(5) 0.004(3) 0.003(3) -0.012(3)
C44 0.026(3) 0.023(3) 0.027(4) -0.002(3) 0.003(3) 0.003(3)
C45 0.023(3) 0.011(3) 0.025(4) 0.005(3) 0.008(3) -0.001(2)
C46 0.023(3) 0.016(3) 0.019(3) 0.003(3) 0.009(2) 0.002(2)
C47 0.021(3) 0.017(3) 0.024(3) 0.004(3) 0.005(2) 0.004(2)
C48 0.030(3) 0.020(3) 0.037(4) 0.004(3) 0.016(3) 0.004(3)
C49 0.043(3) 0.028(3) 0.043(4) -0.006(3) 0.025(3) 0.002(3)
C50 0.040(3) 0.021(3) 0.058(5) -0.009(3) 0.020(3) 0.001(3)
C51 0.037(3) 0.017(3) 0.054(5) -0.001(3) 0.015(3) -0.004(3)
C52 0.030(3) 0.023(3) 0.031(4) 0.006(3) 0.013(3) 0.004(3)
C53 0.022(3) 0.018(3) 0.019(3) 0.000(3) 0.008(2) 0.000(2)
C54 0.025(3) 0.024(3) 0.036(4) 0.005(3) 0.005(3) 0.006(3)
C55 0.060(5) 0.068(5) 0.033(4) -0.018(4) 0.011(4) -0.037(4)
C56 0.042(4) 0.050(4) 0.036(4) -0.001(4) 0.000(3) -0.012(3)
C57 0.020(3) 0.018(3) 0.020(3) 0.004(3) 0.006(2) -0.002(2)
C58 0.024(3) 0.015(3) 0.023(3) -0.003(3) 0.006(2) -0.003(2)
O1 0.037(2) 0.033(2) 0.042(3) 0.007(2) 0.021(2) -0.006(2)
O2 0.034(2) 0.034(2) 0.027(3) 0.005(2) 0.017(2) -0.0048(19)
O3 0.0236(19) 0.029(2) 0.030(3) -0.0009(19) 0.0031(18) -0.0103(17)
O4 0.032(2) 0.038(2) 0.023(2) 0.009(2) 0.0042(19) -0.0050(19)
O5 0.039(2) 0.028(2) 0.025(2) 0.0018(19) 0.016(2) -0.0016(19)
O6 0.0288(19) 0.028(2) 0.031(3) 0.0049(19) 0.0153(19) 0.0007(17)
O7 0.0302(19) 0.024(2) 0.020(2) 0.0019(18) 0.0099(17) -0.0032(17)
O8 0.025(2) 0.027(2) 0.028(3) 0.0010(19) 0.0071(18) -0.0078(17)
Br1 0.0539(4) 0.0240(3) 0.0743(6) -0.0083(3) 0.0317(4) 0.0009(3)
Br2 0.0595(4) 0.0737(5) 0.0464(5) 0.0224(4) 0.0081(4) 0.0425(4)

loop_
_atom_type_symbol
_atom_type_description
_atom_type_scat_dispersion_real
_atom_type_scat_dispersion_imag
_atom_type_scat_source
C C 0.0033 0.0016 'International Tables Vol C Tables 4.2.6.8 and 6.1.1.4'
H H 0.0000 0.0000 'International Tables Vol C Tables 4.2.6.8 and 6.1.1.4'
O O 0.0106 0.0060 'International Tables Vol C Tables 4.2.6.8 and 6.1.1.4'
Br Br -0.2901 2.4595 'International Tables Vol C Tables 4.2.6.8 and 6.1.1.4'

loop_
_geom_angle_atom_site_label_1
_geom_angle_atom_site_label_2
_geom_angle_atom_site_label_3
_geom_angle
C6 C1 C2 120.2(5)
C6 C1 Br1 121.3(5)
C2 C1 Br1 118.5(4)
C1 C2 C3 120.5(5)
C1 C2 H2 119.8
C3 C2 H2 119.8
C2 C3 C4 120.5(5)
C2 C3 H3 119.7
C4 C3 H3 119.7
C3 C4 C5 117.4(5)
C3 C4 C7 122.5(5)
C5 C4 C7 120.0(5)
C6 C5 C4 121.0(5)
C6 C5 H5 119.5
C4 C5 H5 119.5
C1 C6 C5 120.3(6)
C1 C6 H6 119.9
C5 C6 H6 119.9
C4 C7 C29 113.6(4)
C4 C7 C8 109.9(4)
C29 C7 C8 110.0(4)
C4 C7 H7 107.7
C29 C7 H7 107.7
C8 C7 H7 107.7
C9 C8 C16 103.9(4)
C9 C8 C17 109.7(4)
C16 C8 C17 113.5(4)
C9 C8 C7 107.5(4)
C16 C8 C7 110.9(4)
C17 C8 C7 110.8(4)
O1 C9 C10 126.7(5)
O1 C9 C8 125.0(5)
C10 C9 C8 108.3(5)
C11 C10 C15 121.4(6)
C11 C10 C9 128.8(6)
C15 C10 C9 109.7(5)
C10 C11 C12 116.6(7)
C10 C11 H11 121.7
C12 C11 H11 121.7
C13 C12 C11 121.5(7)
C13 C12 H12 119.2
C11 C12 H12 119.2
C12 C13 C14 122.6(7)
C12 C13 H13 118.7
C14 C13 H13 118.7
C13 C14 C15 116.4(7)
C13 C14 H14 121.8
C15 C14 H14 121.8
C10 C15 C14 121.5(6)
C10 C15 C16 110.8(5)
C14 C15 C16 127.5(6)
O2 C16 C15 125.9(5)
O2 C16 C8 127.3(5)
C15 C16 C8 106.7(5)
C18 C17 C24 113.0(4)
C18 C17 C8 109.6(4)
C24 C17 C8 113.5(4)
C18 C17 H17 106.8
C24 C17 H17 106.8
C8 C17 H17 106.8
C19 C18 C23 117.6(5)
C19 C18 C17 120.9(5)
C23 C18 C17 121.4(4)
C18 C19 C20 121.0(6)
C18 C19 H19 119.5
C20 C19 H19 119.5
C21 C20 C19 120.3(6)
C21 C20 H20 119.9
C19 C20 H20 119.9
C20 C21 C22 120.1(5)
C20 C21 H21 119.9
C22 C21 H21 119.9
C23 C22 C21 120.3(6)
C23 C22 H22 119.9
C21 C22 H22 119.9
C22 C23 C18 120.7(5)
C22 C23 H23 119.6
C18 C23 H23 119.6
C25 C24 C26 110.3(5)
C25 C24 C17 110.9(4)
C26 C24 C17 110.9(4)
C25 C24 H24 108.2
C26 C24 H24 108.2
C17 C24 H24 108.2
C24 C25 H25A 109.5
C24 C25 H25B 109.5
H25A C25 H25B 109.5
C24 C25 H25C 109.5
H25A C25 H25C 109.5
H25B C25 H25C 109.5
O3 C26 O4 107.2(4)
O3 C26 C29 109.1(4)
O4 C26 C29 110.2(4)
O3 C26 C24 109.0(4)
O4 C26 C24 109.6(4)
C29 C26 C24 111.6(5)
O3 C27 C28 107.3(5)
O3 C27 H27A 110.2
C28 C27 H27A 110.2
O3 C27 H27B 110.2
C28 C27 H27B 110.2
H27A C27 H27B 108.5
O4 C28 C27 104.4(5)
O4 C28 H28A 110.9
C27 C28 H28A 110.9
O4 C28 H28B 110.9
C27 C28 H28B 110.9
H28A C28 H28B 108.9
C26 C29 C7 112.1(4)
C26 C29 H29A 109.2
C7 C29 H29A 109.2
C26 C29 H29B 109.2
C7 C29 H29B 109.2
H29A C29 H29B 107.9
C35 C30 C31 121.3(5)
C35 C30 Br2 120.4(5)
C31 C30 Br2 118.3(4)
C30 C31 C32 119.9(5)
C30 C31 H31 120.1
C32 C31 H31 120.1
C31 C32 C33 120.6(5)
C31 C32 H32 119.7
C33 C32 H32 119.7
C34 C33 C32 117.9(5)
C34 C33 C36 123.0(4)
C32 C33 C36 119.0(5)
C33 C34 C35 121.5(5)
C33 C34 H34 119.3
C35 C34 H34 119.3
C30 C35 C34 118.8(6)
C30 C35 H35 120.6
C34 C35 H35 120.6
C33 C36 C58 113.3(4)
C33 C36 C37 110.9(4)
C58 C36 C37 111.8(4)
C33 C36 H36 106.8
C58 C36 H36 106.8
C37 C36 H36 106.8
C45 C37 C38 103.3(4)
C45 C37 C36 110.2(4)
C38 C37 C36 113.1(4)
C45 C37 C46 108.0(4)
C38 C37 C46 111.4(4)
C36 C37 C46 110.5(4)
O5 C38 C39 126.0(5)
O5 C38 C37 126.0(5)
C39 C38 C37 108.0(5)
C40 C39 C44 120.1(6)
C40 C39 C38 129.6(6)
C44 C39 C38 110.2(5)
C39 C40 C41 117.9(6)
C39 C40 H40 121.0
C41 C40 H40 121.0
C42 C41 C40 122.6(6)
C42 C41 H41 118.7
C40 C41 H41 118.7
C41 C42 C43 120.1(7)
C41 C42 H42 119.9
C43 C42 H42 119.9
C44 C43 C42 117.8(6)
C44 C43 H43 121.1
C42 C43 H43 121.1
C43 C44 C39 121.4(6)
C43 C44 C45 128.8(6)
C39 C44 C45 109.8(5)
O6 C45 C44 126.6(5)
O6 C45 C37 125.0(5)
C44 C45 C37 108.4(5)
C47 C46 C53 114.2(4)
C47 C46 C37 109.4(4)
C53 C46 C37 112.7(4)
C47 C46 H46 106.7
C53 C46 H46 106.7
C37 C46 H46 106.7
C52 C47 C48 117.7(5)
C52 C47 C46 118.9(4)
C48 C47 C46 123.3(5)
C49 C48 C47 121.7(6)
C49 C48 H48 119.2
C47 C48 H48 119.2
C50 C49 C48 120.3(5)
C50 C49 H49 119.9
C48 C49 H49 119.9
C49 C50 C51 119.5(6)
C49 C50 H50 120.3
C51 C50 H50 120.3
C50 C51 C52 120.5(6)
C50 C51 H51 119.7
C52 C51 H51 119.7
C47 C52 C51 120.4(5)
C47 C52 H52 119.8
C51 C52 H52 119.8
C57 C53 C54 110.7(4)
C57 C53 C46 109.6(4)
C54 C53 C46 111.0(4)
C57 C53 H53 108.5
C54 C53 H53 108.5
C46 C53 H53 108.5
C53 C54 H54A 109.5
C53 C54 H54B 109.5
H54A C54 H54B 109.5
C53 C54 H54C 109.5
H54A C54 H54C 109.5
H54B C54 H54C 109.5
O7 C55 C56 104.7(5)
O7 C55 H55A 110.8
C56 C55 H55A 110.8
O7 C55 H55B 110.8
C56 C55 H55B 110.8
H55A C55 H55B 108.9
O8 C56 C55 105.1(5)
O8 C56 H56A 110.7
C55 C56 H56A 110.7
O8 C56 H56B 110.7
C55 C56 H56B 110.7
H56A C56 H56B 108.8
O8 C57 O7 106.5(4)
O8 C57 C58 108.7(4)
O7 C57 C58 110.1(4)
O8 C57 C53 110.3(4)
O7 C57 C53 109.8(4)
C58 C57 C53 111.3(4)
C57 C58 C36 111.0(4)
C57 C58 H58A 109.4
C36 C58 H58A 109.4
C57 C58 H58B 109.4
C36 C58 H58B 109.4
H58A C58 H58B 108.0
C26 O3 C27 107.2(5)
C26 O4 C28 108.5(4)
C57 O7 C55 108.8(4)
C57 O8 C56 109.2(4)

loop_
_geom_bond_atom_site_label_1
_geom_bond_atom_site_label_2
_geom_bond_distance
C1 C6 1.355(8)
C1 C2 1.380(8)
C1 Br1 1.887(6)
C2 C3 1.392(8)
C2 H2 0.9500
C3 C4 1.400(8)
C3 H3 0.9500
C4 C5 1.403(8)
C4 C7 1.526(7)
C5 C6 1.397(8)
C5 H5 0.9500
C6 H6 0.9500
C7 C29 1.528(8)
C7 C8 1.588(6)
C7 H7 1.0000
C8 C9 1.537(8)
C8 C16 1.541(8)
C8 C17 1.559(7)
C9 O1 1.213(7)
C9 C10 1.480(8)
C10 C11 1.385(9)
C10 C15 1.389(8)
C11 C12 1.387(10)
C11 H11 0.9500
C12 C13 1.372(11)
C12 H12 0.9500
C13 C14 1.374(10)
C13 H13 0.9500
C14 C15 1.389(8)
C14 H14 0.9500
C15 C16 1.501(8)
C16 O2 1.201(6)
C17 C18 1.527(7)
C17 C24 1.545(8)
C17 H17 1.0000
C18 C19 1.385(7)
C18 C23 1.408(8)
C19 C20 1.402(8)
C19 H19 0.9500
C20 C21 1.350(9)
C20 H20 0.9500
C21 C22 1.388(9)
C21 H21 0.9500
C22 C23 1.378(7)
C22 H22 0.9500
C23 H23 0.9500
C24 C25 1.527(7)
C24 C26 1.536(7)
C24 H24 1.0000
C25 H25A 0.9800
C25 H25B 0.9800
C25 H25C 0.9800
C26 O3 1.403(7)
C26 O4 1.427(7)
C26 C29 1.527(7)
C27 O3 1.441(8)
C27 C28 1.491(10)
C27 H27A 0.9900
C27 H27B 0.9900
C28 O4 1.437(7)
C28 H28A 0.9900
C28 H28B 0.9900
C29 H29A 0.9900
C29 H29B 0.9900
C30 C35 1.373(8)
C30 C31 1.373(8)
C30 Br2 1.888(5)
C31 C32 1.393(7)
C31 H31 0.9500
C32 C33 1.397(7)
C32 H32 0.9500
C33 C34 1.394(8)
C33 C36 1.528(7)
C34 C35 1.397(8)
C34 H34 0.9500
C35 H35 0.9500
C36 C58 1.532(8)
C36 C37 1.557(7)
C36 H36 1.0000
C37 C45 1.530(7)
C37 C38 1.536(8)
C37 C46 1.573(6)
C38 O5 1.214(7)
C38 C39 1.485(8)
C39 C40 1.381(8)
C39 C44 1.389(8)
C40 C41 1.381(10)
C40 H40 0.9500
C41 C42 1.363(10)
C41 H41 0.9500
C42 C43 1.391(10)
C42 H42 0.9500
C43 C44 1.389(8)
C43 H43 0.9500
C44 C45 1.485(8)
C45 O6 1.212(6)
C46 C47 1.525(7)
C46 C53 1.539(7)
C46 H46 1.0000
C47 C52 1.384(8)
C47 C48 1.395(8)
C48 C49 1.371(8)
C48 H48 0.9500
C49 C50 1.363(9)
C49 H49 0.9500
C50 C51 1.383(9)
C50 H50 0.9500
C51 C52 1.389(8)
C51 H51 0.9500
C52 H52 0.9500
C53 C57 1.536(7)
C53 C54 1.537(6)
C53 H53 1.0000
C54 H54A 0.9800
C54 H54B 0.9800
C54 H54C 0.9800
C55 O7 1.428(8)
C55 C56 1.483(9)
C55 H55A 0.9900
C55 H55B 0.9900
C56 O8 1.443(8)
C56 H56A 0.9900
C56 H56B 0.9900
C57 O8 1.424(6)
C57 O7 1.425(6)
C57 C58 1.527(7)
C58 H58A 0.9900
C58 H58B 0.9900
